data_2221257
loop_
_publ_author_name
'Wang, Jia-Tian'
'Xiao, Xin'
'Zhang, Yun-Qian'
'Xue, Sai-Feng'
'Zhu, Qian-Jiang'

_publ_section_title
;
 Aquadinitrato(quioxalino[2,3-<i>f</i>][1,10]phenanthroline)nickel(II)
 monohydrate
;
_journal_coeditor_code AT2754
_journal_issue 4
_journal_name_full 'Acta Crystallographica Section E'
_journal_page_first m475
_journal_paper_doi 10.1107/S1600536809011441
_journal_volume 65
_journal_year 2009
_chemical_formula_iupac '[Ni (N O3)2 (C18 H10 N4) (H2 O)], H2 O'
_chemical_formula_moiety 'C18 H12 N6 Ni O7, H2 O'
_chemical_formula_sum 'C18 H14 N6 Ni O8'
_chemical_formula_weight 501.04
_chemical_name_systematic
;
Aquadinitrato(quioxalino[2,3-<i>f</i>][1,10]phenanthroline)nickel(II)
monohydrate
;
_space_group_IT_number 14
_symmetry_cell_setting monoclinic
_symmetry_space_group_name_Hall '-P 2ybc'
_symmetry_space_group_name_H-M 'P 1 21/c 1'
_atom_sites_solution_hydrogens geom
_atom_sites_solution_primary direct
_atom_sites_solution_secondary difmap
_audit_creation_method SHELXL-97
_cell_angle_alpha 90.00
_cell_angle_beta 109.005(6)
_cell_angle_gamma 90.00
_cell_formula_units_Z 4
_cell_length_a 7.300(3)
_cell_length_b 27.872(12)
_cell_length_c 9.950(4)
_cell_measurement_reflns_used 3338
_cell_measurement_temperature 293(2)
_cell_measurement_theta_max 25.00
_cell_measurement_theta_min 1.46
_cell_volume 1914.1(14)
_computing_cell_refinement 'SAINT (Bruker, 2002)'
_computing_data_collection 'SMART (Bruker, 2002)'
_computing_data_reduction 'SAINT (Bruker, 2002)'
_computing_molecular_graphics 'ORTEP-3 for Windows (Farrugia, 1997)'
_computing_publication_material 'WinGX (Farrugia, 1999)'
_computing_structure_refinement 'SHELXL97 (Sheldrick, 2008)'
_computing_structure_solution 'SHELXS97 (Sheldrick, 2008)'
_diffrn_ambient_temperature 273(2)
_diffrn_measured_fraction_theta_full 0.991
_diffrn_measured_fraction_theta_max 0.991
_diffrn_measurement_device_type 'Bruker SMART CCD area-detector'
_diffrn_measurement_method '\f and \w'
_diffrn_radiation_monochromator graphite
_diffrn_radiation_source 'fine-focus sealed tube'
_diffrn_radiation_type MoK\a
_diffrn_radiation_wavelength 0.71073
_diffrn_reflns_av_R_equivalents 0.0617
_diffrn_reflns_av_sigmaI/netI 0.0633
_diffrn_reflns_limit_h_max 8
_diffrn_reflns_limit_h_min -8
_diffrn_reflns_limit_k_max 33
_diffrn_reflns_limit_k_min -29
_diffrn_reflns_limit_l_max 11
_diffrn_reflns_limit_l_min -11
_diffrn_reflns_number 12703
_diffrn_reflns_theta_full 24.99
_diffrn_reflns_theta_max 24.99
_diffrn_reflns_theta_min 1.46
_diffrn_standards_interval_count 0
_diffrn_standards_interval_time 0
_diffrn_standards_number 0
_exptl_absorpt_coefficient_mu 1.079
_exptl_absorpt_correction_T_max 0.805
_exptl_absorpt_correction_T_min 0.792
_exptl_absorpt_correction_type multi-scan
_exptl_absorpt_process_details '(SADABS; Bruker, 2005)'
_exptl_crystal_colour green
_exptl_crystal_density_diffrn 1.739
_exptl_crystal_density_method 'not measured'
_exptl_crystal_description prism
_exptl_crystal_F_000 1024
_exptl_crystal_size_max 0.24
_exptl_crystal_size_mid 0.21
_exptl_crystal_size_min 0.19
_refine_diff_density_max 1.016
_refine_diff_density_min -0.348
_refine_ls_extinction_method none
_refine_ls_goodness_of_fit_ref 0.991
_refine_ls_hydrogen_treatment mixed
_refine_ls_matrix_type full
_refine_ls_number_parameters 314
_refine_ls_number_reflns 3338
_refine_ls_number_restraints 4
_refine_ls_restrained_S_all 0.990
_refine_ls_R_factor_all 0.0792
_refine_ls_R_factor_gt 0.0470
_refine_ls_shift/su_max 0.000
_refine_ls_shift/su_mean 0.000
_refine_ls_structure_factor_coef Fsqd
_refine_ls_weighting_details 'calc w=1/[\s^2^(Fo^2^)+(0.0654P)^2^] where P=(Fo^2^+2Fc^2^)/3'
_refine_ls_weighting_scheme calc
_refine_ls_wR_factor_gt 0.1125
_refine_ls_wR_factor_ref 0.1253
_reflns_number_gt 2255
_reflns_number_total 3338
_reflns_threshold_expression I>2\s(I)
_cod_data_source_file at2754.cif
_cod_data_source_block I
_cod_original_sg_symbol_H-M 'P 21/c'
_cod_database_code 2221257
_cod_database_fobs_code 2221257

loop_
_symmetry_equiv_pos_as_xyz
'x, y, z'
'-x, y+1/2, -z+1/2'
'-x, -y, -z'
'x, -y-1/2, z-1/2'

loop_
_atom_site_type_symbol
_atom_site_label
_atom_site_fract_x
_atom_site_fract_y
_atom_site_fract_z
_atom_site_U_iso_or_equiv
_atom_site_adp_type
_atom_site_calc_flag
_atom_site_refinement_flags
_atom_site_occupancy
_atom_site_disorder_assembly
_atom_site_disorder_group
O O1W 0.4569(6) 0.23839(11) 0.3617(4) 0.0500(8) Uani d D 1 . .
O O2W -0.2513(6) 0.25558(15) 0.2685(5) 0.0748(11) Uani d D 1 . .
H H1WA 0.355(5) 0.246(2) 0.298(5) 0.11(2) Uiso d D 1 . .
H H2WA -0.140(4) 0.246(2) 0.313(6) 0.10(2) Uiso d D 1 . .
H H2WB -0.229(10) 0.271(2) 0.205(5) 0.12(3) Uiso d D 1 . .
H H1WB 0.559(5) 0.2429(19) 0.343(6) 0.08(2) Uiso d D 1 . .
C C1 0.2027(6) -0.07484(15) 0.0816(4) 0.0381(10) Uani d . 1 . .
C C2 0.1687(7) -0.12547(15) 0.0792(5) 0.0491(12) Uani d . 1 . .
H H2 0.1650 -0.1412 0.1607 0.059 Uiso calc R 1 . .
C C3 0.1418(7) -0.15036(16) -0.0432(5) 0.0509(12) Uani d . 1 . .
H H3 0.1195 -0.1832 -0.0441 0.061 Uiso calc R 1 . .
C C4 0.1467(6) -0.12769(16) -0.1693(5) 0.0473(11) Uani d . 1 . .
H H4 0.1275 -0.1455 -0.2518 0.057 Uiso calc R 1 . .
C C5 0.1798(6) -0.07968(15) -0.1691(4) 0.0437(11) Uani d . 1 . .
H H5 0.1829 -0.0648 -0.2521 0.052 Uiso calc R 1 . .
C C6 0.2095(6) -0.05199(15) -0.0451(4) 0.0389(10) Uani d . 1 . .
C C7 0.2656(6) 0.02039(14) 0.0708(4) 0.0367(10) Uani d . 1 . .
C C8 0.3059(6) 0.07219(14) 0.0721(4) 0.0361(10) Uani d . 1 . .
C C9 0.3115(6) 0.09755(15) -0.0475(4) 0.0435(11) Uani d . 1 . .
H H9 0.2845 0.0820 -0.1345 0.052 Uiso calc R 1 . .
C C10 0.3567(7) 0.14525(15) -0.0365(4) 0.0448(11) Uani d . 1 . .
H H10 0.3597 0.1624 -0.1159 0.054 Uiso calc R 1 . .
C C11 0.3984(6) 0.16799(15) 0.0953(4) 0.0418(11) Uani d . 1 . .
H H11 0.4364 0.2000 0.1031 0.050 Uiso calc R 1 . .
C C12 0.3390(5) 0.09756(13) 0.1985(4) 0.0331(9) Uani d . 1 . .
C C13 0.3222(5) 0.07486(14) 0.3249(4) 0.0325(9) Uani d . 1 . .
C C14 0.3228(6) 0.08498(15) 0.5558(4) 0.0434(11) Uani d . 1 . .
H H14 0.3396 0.1046 0.6345 0.052 Uiso calc R 1 . .
C C15 0.2730(7) 0.03711(15) 0.5646(4) 0.0478(12) Uani d . 1 . .
H H15 0.2554 0.0254 0.6470 0.057 Uiso calc R 1 . .
C C16 0.2501(6) 0.00718(15) 0.4488(4) 0.0435(11) Uani d . 1 . .
H H16 0.2178 -0.0250 0.4524 0.052 Uiso calc R 1 . .
C C17 0.2766(6) 0.02637(14) 0.3261(4) 0.0343(10) Uani d . 1 . .
C C18 0.2550(6) -0.00271(14) 0.1970(4) 0.0360(10) Uani d . 1 . .
N N1 0.2418(5) -0.00420(12) -0.0496(3) 0.0386(8) Uani d . 1 . .
N N2 0.2264(5) -0.04985(12) 0.2022(3) 0.0393(8) Uani d . 1 . .
N N3 0.3856(5) 0.14541(11) 0.2110(3) 0.0364(8) Uani d . 1 . .
N N4 0.3473(5) 0.10402(12) 0.4398(3) 0.0371(8) Uani d . 1 . .
N N5 0.8338(6) 0.13711(13) 0.5559(4) 0.0462(9) Uani d . 1 . .
N N6 0.1912(5) 0.21527(13) 0.5388(4) 0.0448(9) Uani d . 1 . .
O O1 0.7783(5) 0.10649(12) 0.4602(3) 0.0641(10) Uani d . 1 . .
O O2 0.9965(4) 0.13624(12) 0.6460(4) 0.0659(10) Uani d . 1 . .
O O3 0.7158(4) 0.17099(11) 0.5592(3) 0.0546(9) Uani d . 1 . .
O O4 0.0965(5) 0.20873(11) 0.4119(3) 0.0591(9) Uani d . 1 . .
O O5 0.3600(4) 0.19605(10) 0.5873(3) 0.0455(8) Uani d . 1 . .
O O6 0.1315(5) 0.23972(12) 0.6206(4) 0.0602(9) Uani d . 1 . .
Ni Ni1 0.42395(7) 0.170749(17) 0.40994(5) 0.0345(2) Uani d . 1 . .

loop_
_atom_site_aniso_label
_atom_site_aniso_U_11
_atom_site_aniso_U_22
_atom_site_aniso_U_33
_atom_site_aniso_U_12
_atom_site_aniso_U_13
_atom_site_aniso_U_23
O1W 0.065(3) 0.0339(19) 0.049(2) -0.0001(18) 0.016(2) -0.0016(15)
O2W 0.057(3) 0.073(3) 0.090(3) 0.008(2) 0.018(2) 0.035(2)
C1 0.041(2) 0.033(2) 0.043(2) -0.0042(19) 0.0175(19) -0.007(2)
C2 0.064(3) 0.034(3) 0.054(3) -0.003(2) 0.026(2) 0.001(2)
C3 0.062(3) 0.029(2) 0.067(3) -0.008(2) 0.029(3) -0.011(2)
C4 0.055(3) 0.041(3) 0.048(3) -0.006(2) 0.020(2) -0.011(2)
C5 0.052(3) 0.037(3) 0.042(2) -0.008(2) 0.015(2) -0.005(2)
C6 0.038(2) 0.034(3) 0.044(2) -0.0006(19) 0.0121(19) -0.007(2)
C7 0.041(2) 0.033(2) 0.035(2) 0.0029(18) 0.0112(18) -0.0014(18)
C8 0.042(2) 0.031(2) 0.035(2) 0.0029(19) 0.0113(18) 0.0000(18)
C9 0.058(3) 0.037(3) 0.033(2) -0.002(2) 0.012(2) -0.0036(19)
C10 0.069(3) 0.029(2) 0.042(2) 0.001(2) 0.025(2) 0.005(2)
C11 0.053(3) 0.029(2) 0.045(3) -0.001(2) 0.018(2) 0.002(2)
C12 0.035(2) 0.026(2) 0.037(2) 0.0036(18) 0.0107(18) 0.0009(18)
C13 0.034(2) 0.029(2) 0.034(2) 0.0008(18) 0.0113(17) -0.0007(18)
C14 0.055(3) 0.039(3) 0.039(2) 0.003(2) 0.019(2) -0.005(2)
C15 0.071(3) 0.035(3) 0.043(2) 0.000(2) 0.027(2) 0.002(2)
C16 0.062(3) 0.030(2) 0.045(3) -0.003(2) 0.026(2) -0.003(2)
C17 0.037(2) 0.033(2) 0.036(2) 0.0023(18) 0.0162(18) -0.0001(18)
C18 0.040(2) 0.030(2) 0.038(2) 0.0006(18) 0.0131(18) -0.0015(19)
N1 0.046(2) 0.034(2) 0.0349(19) -0.0001(16) 0.0117(16) -0.0026(16)
N2 0.052(2) 0.029(2) 0.0410(19) 0.0008(16) 0.0214(17) -0.0016(16)
N3 0.041(2) 0.0288(19) 0.041(2) -0.0005(15) 0.0146(16) -0.0008(16)
N4 0.044(2) 0.032(2) 0.0355(19) 0.0018(16) 0.0143(16) -0.0030(16)
N5 0.057(3) 0.039(2) 0.048(2) 0.001(2) 0.025(2) 0.0066(19)
N6 0.048(2) 0.035(2) 0.052(2) -0.0032(18) 0.018(2) -0.0110(18)
O1 0.084(3) 0.055(2) 0.056(2) 0.0090(19) 0.0272(19) -0.0098(18)
O2 0.043(2) 0.080(3) 0.069(2) 0.0116(18) 0.0104(18) 0.0144(19)
O3 0.0478(19) 0.0411(19) 0.068(2) 0.0069(16) 0.0097(16) -0.0122(16)
O4 0.057(2) 0.064(2) 0.0475(19) 0.0018(17) 0.0046(16) -0.0121(16)
O5 0.0441(18) 0.0402(18) 0.0500(18) 0.0038(14) 0.0123(14) -0.0040(14)
O6 0.062(2) 0.055(2) 0.071(2) 0.0023(17) 0.0325(18) -0.0205(18)
Ni1 0.0469(4) 0.0241(3) 0.0321(3) -0.0013(2) 0.0122(2) -0.0036(2)

loop_
_atom_type_symbol
_atom_type_description
_atom_type_scat_dispersion_real
_atom_type_scat_dispersion_imag
_atom_type_scat_source
C C 0.0033 0.0016 'International Tables Vol C Tables 4.2.6.8 and 6.1.1.4'
H H 0.0000 0.0000 'International Tables Vol C Tables 4.2.6.8 and 6.1.1.4'
N N 0.0061 0.0033 'International Tables Vol C Tables 4.2.6.8 and 6.1.1.4'
O O 0.0106 0.0060 'International Tables Vol C Tables 4.2.6.8 and 6.1.1.4'
Ni Ni 0.3393 1.1124 'International Tables Vol C Tables 4.2.6.8 and 6.1.1.4'

loop_
_geom_angle_atom_site_label_1
_geom_angle_atom_site_label_2
_geom_angle_atom_site_label_3
_geom_angle_site_symmetry_1
_geom_angle_site_symmetry_3
_geom_angle
_geom_angle_publ_flag
Ni1 O1W H1WA . . 106(4) ?
Ni1 O1W H1WB . . 113(4) ?
H1WA O1W H1WB . . 116(6) ?
H2WA O2W H2WB . . 100(6) ?
N2 C1 C6 . . 121.6(4) ?
N2 C1 C2 . . 119.7(4) ?
C6 C1 C2 . . 118.7(4) ?
C3 C2 C1 . . 119.5(4) ?
C3 C2 H2 . . 120.3 ?
C1 C2 H2 . . 120.3 ?
C2 C3 C4 . . 121.9(4) ?
C2 C3 H3 . . 119.1 ?
C4 C3 H3 . . 119.1 ?
C5 C4 C3 . . 119.6(4) ?
C5 C4 H4 . . 120.2 ?
C3 C4 H4 . . 120.2 ?
C4 C5 C6 . . 121.1(4) ?
C4 C5 H5 . . 119.5 ?
C6 C5 H5 . . 119.5 ?
N1 C6 C5 . . 119.2(4) ?
N1 C6 C1 . . 121.6(4) ?
C5 C6 C1 . . 119.3(4) ?
N1 C7 C18 . . 121.6(4) ?
N1 C7 C8 . . 118.5(4) ?
C18 C7 C8 . . 119.9(3) ?
C12 C8 C9 . . 117.9(4) ?
C12 C8 C7 . . 118.8(4) ?
C9 C8 C7 . . 123.4(4) ?
C10 C9 C8 . . 119.9(4) ?
C10 C9 H9 . . 120.1 ?
C8 C9 H9 . . 120.1 ?
C9 C10 C11 . . 119.3(4) ?
C9 C10 H10 . . 120.4 ?
C11 C10 H10 . . 120.4 ?
N3 C11 C10 . . 122.5(4) ?
N3 C11 H11 . . 118.7 ?
C10 C11 H11 . . 118.7 ?
N3 C12 C8 . . 122.7(4) ?
N3 C12 C13 . . 115.7(3) ?
C8 C12 C13 . . 121.5(4) ?
N4 C13 C17 . . 122.5(4) ?
N4 C13 C12 . . 116.2(3) ?
C17 C13 C12 . . 121.3(3) ?
N4 C14 C15 . . 123.1(4) ?
N4 C14 H14 . . 118.4 ?
C15 C14 H14 . . 118.4 ?
C16 C15 C14 . . 119.1(4) ?
C16 C15 H15 . . 120.4 ?
C14 C15 H15 . . 120.4 ?
C15 C16 C17 . . 118.7(4) ?
C15 C16 H16 . . 120.7 ?
C17 C16 H16 . . 120.7 ?
C13 C17 C16 . . 118.6(4) ?
C13 C17 C18 . . 118.7(3) ?
C16 C17 C18 . . 122.6(4) ?
N2 C18 C7 . . 121.9(4) ?
N2 C18 C17 . . 118.6(3) ?
C7 C18 C17 . . 119.5(4) ?
C7 N1 C6 . . 116.5(3) ?
C18 N2 C1 . . 116.8(3) ?
C11 N3 C12 . . 117.5(3) ?
C11 N3 Ni1 . . 130.3(3) ?
C12 N3 Ni1 . . 112.2(2) ?
C14 N4 C13 . . 117.9(3) ?
C14 N4 Ni1 . . 128.6(3) ?
C13 N4 Ni1 . . 113.5(3) ?
O2 N5 O1 . . 122.7(4) ?
O2 N5 O3 . . 119.3(4) ?
O1 N5 O3 . . 118.0(4) ?
O4 N6 O4 1 . 0.0(4) ?
O4 N6 O6 1 . 123.3(4) ?
O4 N6 O6 . . 123.3(4) ?
O4 N6 O5 1 . 118.0(4) ?
O4 N6 O5 . . 118.0(4) ?
O6 N6 O5 . . 118.7(4) ?
N5 O3 Ni1 . . 119.9(3) ?
O4 O4 N6 1 . 0(10) ?
N6 O5 Ni1 . . 105.9(2) ?
O1W Ni1 N4 . . 170.98(15) ?
O1W Ni1 N3 . . 94.82(14) ?
N4 Ni1 N3 . . 82.22(13) ?
O1W Ni1 O5 . . 87.80(13) ?
N4 Ni1 O5 . . 92.19(12) ?
N3 Ni1 O5 . . 160.31(12) ?
O1W Ni1 O3 . . 89.62(14) ?
N4 Ni1 O3 . . 99.32(12) ?
N3 Ni1 O3 . . 117.52(13) ?
O5 Ni1 O3 . . 81.96(12) ?

loop_
_geom_bond_atom_site_label_1
_geom_bond_atom_site_label_2
_geom_bond_site_symmetry_2
_geom_bond_distance
_geom_bond_publ_flag
O1W Ni1 . 1.979(3) ?
O1W H1WA . 0.83(2) ?
O1W H1WB . 0.83(2) ?
O2W H2WA . 0.83(2) ?
O2W H2WB . 0.83(2) ?
C1 N2 . 1.349(5) ?
C1 C6 . 1.427(6) ?
C1 C2 . 1.432(6) ?
C2 C3 . 1.359(6) ?
C2 H2 . 0.9300 ?
C3 C4 . 1.416(6) ?
C3 H3 . 0.9300 ?
C4 C5 . 1.360(6) ?
C4 H4 . 0.9300 ?
C5 C6 . 1.411(5) ?
C5 H5 . 0.9300 ?
C6 N1 . 1.356(5) ?
C7 N1 . 1.341(5) ?
C7 C18 . 1.436(5) ?
C7 C8 . 1.472(5) ?
C8 C12 . 1.393(5) ?
C8 C9 . 1.396(5) ?
C9 C10 . 1.366(6) ?
C9 H9 . 0.9300 ?
C10 C11 . 1.399(6) ?
C10 H10 . 0.9300 ?
C11 N3 . 1.342(5) ?
C11 H11 . 0.9300 ?
C12 N3 . 1.372(5) ?
C12 C13 . 1.448(5) ?
C13 N4 . 1.366(5) ?
C13 C17 . 1.393(5) ?
C14 N4 . 1.334(5) ?
C14 C15 . 1.393(6) ?
C14 H14 . 0.9300 ?
C15 C16 . 1.388(6) ?
C15 H15 . 0.9300 ?
C16 C17 . 1.402(5) ?
C16 H16 . 0.9300 ?
C17 C18 . 1.484(5) ?
C18 N2 . 1.334(5) ?
N3 Ni1 . 2.033(3) ?
N4 Ni1 . 1.992(3) ?
N5 O2 . 1.233(4) ?
N5 O1 . 1.244(4) ?
N5 O3 . 1.286(4) ?
N6 O4 1 1.240(4) ?
N6 O4 . 1.240(4) ?
N6 O6 . 1.244(4) ?
N6 O5 . 1.285(4) ?
O3 Ni1 . 2.164(3) ?
O4 O4 1 0.000(6) ?
O5 Ni1 . 2.090(3) ?

loop_
_geom_hbond_atom_site_label_D
_geom_hbond_atom_site_label_H
_geom_hbond_atom_site_label_A
_geom_hbond_site_symmetry_A
_geom_hbond_distance_DH
_geom_hbond_distance_HA
_geom_hbond_distance_DA
_geom_hbond_angle_DHA
O1W H1WA O6 4_565 0.83(2) 2.02(2) 2.839(5) 170(6)
O1W H1WB O2W 1_655 0.83(2) 1.81(2) 2.630(6) 169(6)
O2W H2WB O3 4_465 0.83(2) 2.11(4) 2.873(5) 153(7)
O2W H2WA O4 1 0.83(2) 1.98(2) 2.798(5) 167(6)
